data_1524598
loop_
_publ_author_name
'Ignat'ev, N.A.'
'Ugai, Ya.A.'
'Aleinikova, K.B.'
'Rabotkina, N.S.'

_publ_section_title
;
 Structure of beta-Zn4 Sb3 and Cd4 Sb3
;
_journal_name_full
;
Journal of Structural Chemistry (USSR) (= Zhurnal Strukturnoi Khimii)
;
_journal_page_first 665
_journal_page_last 666
_journal_volume 12
_journal_year 1971
_chemical_formula_sum 'Sb30 Zn36'
_chemical_name_systematic '(Zn4 Sb3)3.14'
_space_group_IT_number 167
_symmetry_space_group_name_Hall '-R 3 2"c'
_symmetry_space_group_name_H-M 'R -3 c :H'
_cell_angle_alpha 90
_cell_angle_beta 90
_cell_angle_gamma 120
_cell_formula_units_Z 1
_cell_length_a 12.231
_cell_length_b 12.231
_cell_length_c 12.417
_cell_volume 1608.686
_citation_journal_id_ASTM JSTCAM
_cod_data_source_file Ignatev_JSTCAM_1971_118.cif
_cod_data_source_block Sb30Zn36
_cod_database_code 1524598

loop_
_symmetry_equiv_pos_as_xyz
x,y,z
-y,x-y,z
-x+y,-x,z
y,x,-z+1/2
-x,-x+y,-z+1/2
x-y,-y,-z+1/2
-x,-y,-z
y,-x+y,-z
x-y,x,-z
-y,-x,z-1/2
x,x-y,z-1/2
-x+y,y,z-1/2
x+2/3,y+1/3,z+1/3
-y+2/3,x-y+1/3,z+1/3
-x+y+2/3,-x+1/3,z+1/3
y+2/3,x+1/3,-z+5/6
-x+2/3,-x+y+1/3,-z+5/6
x-y+2/3,-y+1/3,-z+5/6
-x+2/3,-y+1/3,-z+1/3
y+2/3,-x+y+1/3,-z+1/3
x-y+2/3,x+1/3,-z+1/3
-y+2/3,-x+1/3,z-1/6
x+2/3,x-y+1/3,z-1/6
-x+y+2/3,y+1/3,z-1/6
x+1/3,y+2/3,z+2/3
-y+1/3,x-y+2/3,z+2/3
-x+y+1/3,-x+2/3,z+2/3
y+1/3,x+2/3,-z+7/6
-x+1/3,-x+y+2/3,-z+7/6
x-y+1/3,-y+2/3,-z+7/6
-x+1/3,-y+2/3,-z+2/3
y+1/3,-x+y+2/3,-z+2/3
x-y+1/3,x+2/3,-z+2/3
-y+1/3,-x+2/3,z+1/6
x+1/3,x-y+2/3,z+1/6
-x+y+1/3,y+2/3,z+1/6

loop_
_atom_site_label
_atom_site_type_symbol
_atom_site_fract_x
_atom_site_fract_y
_atom_site_fract_z
_atom_site_occupancy
_atom_site_U_iso_or_equiv
Sb2 Sb 0.6438 0 0.25 1 0.0
Sb1 Sb 0 0 0.8629 1 0.0
Zn1 Zn 0.5037 0.4145 0.0692 1 0.0
